data_7126451
loop_
_publ_author_name
'Zhang, Jiajia'
'Cui, Fang'
'Li, Li'
'Liu, Yang'
'Zhang, Xiao'
'Cui, Tieyu'

_publ_section_title
;
 From coordination polymers to nanocrystals: general and facile synthesis
 of ultra-small metal oxide nanocrystals.
;
_journal_issue 45
_journal_name_full 'Chemical communications (Cambridge, England)'
_journal_page_first 6145
_journal_page_last 6148
_journal_paper_doi 10.1039/d0cc01248c
_journal_volume 56
_journal_year 2020
_chemical_absolute_configuration unk
_chemical_formula_moiety 'C16 H20 O8 Zn2'
_chemical_formula_sum 'C16 H20 O8 Zn2'
_chemical_formula_weight 471.06
_space_group_crystal_system orthorhombic
_space_group_IT_number 33
_space_group_name_Hall 'P 2c -2n'
_space_group_name_H-M_alt 'P n a 21'
_atom_sites_solution_hydrogens geom
_audit_creation_date 2018-09-03
_audit_creation_method
;
Olex2 1.2
(compiled 2018.05.29 svn.r3508 for OlexSys, GUI svn.r5506)
;
_audit_update_record
;
2018-09-03 deposited with the CCDC.	2020-04-27 downloaded from the CCDC.
;
_cell_angle_alpha 90
_cell_angle_beta 90
_cell_angle_gamma 90
_cell_formula_units_Z 4
_cell_length_a 17.8332(5)
_cell_length_b 9.0061(2)
_cell_length_c 13.2032(3)
_cell_measurement_reflns_used 2403
_cell_measurement_temperature 293(2)
_cell_measurement_theta_max 28.8547
_cell_measurement_theta_min 2.7322
_cell_volume 2120.53(9)
_computing_cell_refinement
;
CrysAlisPro, Agilent Technologies,
Version 1.171.35.21 (release 20-01-2012 CrysAlis171 .NET)
(compiled Jan 23 2012,18:06:46)
;
_computing_data_collection
;
CrysAlisPro, Agilent Technologies,
Version 1.171.35.21 (release 20-01-2012 CrysAlis171 .NET)
(compiled Jan 23 2012,18:06:46)
;
_computing_data_reduction
;
CrysAlisPro, Agilent Technologies,
Version 1.171.35.21 (release 20-01-2012 CrysAlis171 .NET)
(compiled Jan 23 2012,18:06:46)
;
_computing_molecular_graphics 'Olex2 (Dolomanov et al., 2009)'
_computing_publication_material 'Olex2 (Dolomanov et al., 2009)'
_computing_structure_refinement 'ShelXL (Sheldrick, 2015)'
_diffrn_ambient_temperature 293(2)
_diffrn_detector_area_resol_mean 15.9737
_diffrn_measured_fraction_theta_full 0.998
_diffrn_measured_fraction_theta_max 0.998
_diffrn_measurement_details
;
#__ type_ start__ end____ width___ exp.time_
  1 omega  -32.00   79.00   1.0000   14.3400
omega____ theta____ kappa____ phi______ frames
    -       20.8282  -19.0000   90.0000 111

#__ type_ start__ end____ width___ exp.time_
  2 omega   49.00   74.00   1.0000   14.3400
omega____ theta____ kappa____ phi______ frames
    -       20.8282  178.0000  -30.0000 25

#__ type_ start__ end____ width___ exp.time_
  3 omega  -22.00    8.00   1.0000   14.3400
omega____ theta____ kappa____ phi______ frames
    -      -21.0626  -37.0000  -30.0000 30

#__ type_ start__ end____ width___ exp.time_
  4 omega  -99.00  -74.00   1.0000   14.3400
omega____ theta____ kappa____ phi______ frames
    -      -21.0626 -178.0000   90.0000 25
;
_diffrn_measurement_device_type 'SuperNova, Single source at offset), Eos'
_diffrn_measurement_method '\w scans'
_diffrn_orient_matrix_UB_11 0.0279479000
_diffrn_orient_matrix_UB_12 -0.0498290000
_diffrn_orient_matrix_UB_13 0.0175326000
_diffrn_orient_matrix_UB_21 -0.0264593000
_diffrn_orient_matrix_UB_22 -0.0586934000
_diffrn_orient_matrix_UB_23 -0.0007364000
_diffrn_orient_matrix_UB_31 0.0100628000
_diffrn_orient_matrix_UB_32 -0.0162688000
_diffrn_orient_matrix_UB_33 -0.0508143000
_diffrn_radiation_monochromator mirror
_diffrn_radiation_type MoK\a
_diffrn_radiation_wavelength 0.71073
_diffrn_reflns_av_R_equivalents 0.0245
_diffrn_reflns_av_unetI/netI 0.0310
_diffrn_reflns_Laue_measured_fraction_full 0.998
_diffrn_reflns_Laue_measured_fraction_max 0.998
_diffrn_reflns_limit_h_max 15
_diffrn_reflns_limit_h_min -21
_diffrn_reflns_limit_k_max 10
_diffrn_reflns_limit_k_min -7
_diffrn_reflns_limit_l_max 12
_diffrn_reflns_limit_l_min -15
_diffrn_reflns_number 5890
_diffrn_reflns_point_group_measured_fraction_full 0.776
_diffrn_reflns_point_group_measured_fraction_max 0.776
_diffrn_reflns_theta_full 25.093
_diffrn_reflns_theta_max 25.093
_diffrn_reflns_theta_min 2.738
_diffrn_source 'SuperNova (Mo) X-ray Source'
_exptl_absorpt_coefficient_mu 2.297
_exptl_absorpt_correction_T_max 1.00000
_exptl_absorpt_correction_T_min 0.83527
_exptl_absorpt_correction_type multi-scan
_exptl_absorpt_process_details
;
CrysAlisPro, Agilent Technologies,
Version 1.171.35.21 (release 20-01-2012 CrysAlis171 .NET)
(compiled Jan 23 2012,18:06:46)
Empirical absorption correction using spherical harmonics,
 implemented in SCALE3 ABSPACK scaling algorithm.
;
_exptl_crystal_colour colourless
_exptl_crystal_colour_primary colourless
_exptl_crystal_density_diffrn 1.475
_exptl_crystal_description block
_exptl_crystal_F_000 960
_exptl_crystal_size_max 0.200
_exptl_crystal_size_mid 0.150
_exptl_crystal_size_min 0.100
_refine_diff_density_max 0.259
_refine_diff_density_min -0.173
_refine_diff_density_rms 0.039
_refine_ls_abs_structure_details
;
 Flack x determined using 759 quotients [(I+)-(I-)]/[(I+)+(I-)]
 (Parsons, Flack and Wagner, Acta Cryst. B69 (2013) 249-259).
;
_refine_ls_abs_structure_Flack 0.005(13)
_refine_ls_extinction_method none
_refine_ls_goodness_of_fit_ref 1.070
_refine_ls_hydrogen_treatment constr
_refine_ls_matrix_type full
_refine_ls_number_parameters 239
_refine_ls_number_reflns 2930
_refine_ls_number_restraints 1
_refine_ls_restrained_S_all 1.070
_refine_ls_R_factor_all 0.0360
_refine_ls_R_factor_gt 0.0299
_refine_ls_shift/su_max 0.001
_refine_ls_shift/su_mean 0.000
_refine_ls_structure_factor_coef Fsqd
_refine_ls_weighting_details 'w=1/[\s^2^(Fo^2^)+(0.0300P)^2^] where P=(Fo^2^+2Fc^2^)/3'
_refine_ls_weighting_scheme calc
_refine_ls_wR_factor_gt 0.0637
_refine_ls_wR_factor_ref 0.0675
_reflns_Friedel_coverage 0.484
_reflns_Friedel_fraction_full 0.531
_reflns_Friedel_fraction_max 0.531
_reflns_number_gt 2604
_reflns_number_total 2930
_reflns_threshold_expression 'I > 2\s(I)'
_cod_data_source_file d0cc01248c2.cif
_cod_data_source_block pna21
_cod_depositor_comments 'Adding full bibliography for 7126451.cif.'
_cod_database_code 7126451
_shelx_shelxl_version_number 2017/1
_shelx_space_group_comment
;
The symmetry employed for this shelxl refinement is uniquely defined
by the following loop, which should always be used as a source of
symmetry information in preference to the above space-group names.
They are only intended as comments.
;
_shelx_estimated_absorpt_t_max 0.803
_shelx_estimated_absorpt_t_min 0.657
_reflns_odcompleteness_completeness 99.68
_reflns_odcompleteness_iscentric 1
_reflns_odcompleteness_theta 26.32
_olex2_refinement_description
;
1. Fixed Uiso
 At 1.2 times of:
  All C(H,H) groups
 At 1.5 times of:
  All C(H,H,H) groups
2.a X=CH2 refined with riding coordinates:
 C4(H4A,H4B), C8(H8A,H8B), C11(H11A,H11B), C25(H25A,H25B)
2.b Idealised Me refined as rotating group:
 C3(H3A,H3B,H3C), C7(H7A,H7B,H7C), C12(H12A,H12B,H12C), C24(H24A,H24B,H24C)
;
_olex2_submission_special_instructions 'No special instructions were received'

loop_
_space_group_symop_operation_xyz
'x, y, z'
'-x, -y, z+1/2'
'x+1/2, -y+1/2, z'
'-x+1/2, y+1/2, z+1/2'

loop_
_atom_site_label
_atom_site_type_symbol
_atom_site_fract_x
_atom_site_fract_y
_atom_site_fract_z
_atom_site_U_iso_or_equiv
_atom_site_adp_type
_atom_site_occupancy
_atom_site_site_symmetry_order
_atom_site_calc_flag
_atom_site_refinement_flags_posn
_atom_site_refinement_flags_adp
_atom_site_refinement_flags_occupancy
_atom_site_disorder_assembly
_atom_site_disorder_group
Zn1 Zn 0.40972(3) 0.92254(6) 0.53699(5) 0.06382(18) Uani 1 1 d . . . . .
Zn2 Zn 0.53339(4) 0.99266(7) 0.71262(6) 0.0692(2) Uani 1 1 d . . . . .
C1 C 0.5666(3) 0.8076(6) 0.5437(5) 0.0686(14) Uani 1 1 d . . . . .
C2 C 0.6179(4) 0.7015(10) 0.4889(5) 0.091(2) Uani 1 1 d . . . . .
C3 C 0.5979(6) 0.6672(13) 0.3890(7) 0.149(4) Uani 1 1 d . . . . .
H3A H 0.605361 0.752846 0.346887 0.223 Uiso 1 1 calc GR . . . .
H3B H 0.546122 0.638291 0.386764 0.223 Uiso 1 1 calc GR . . . .
H3C H 0.628556 0.587033 0.364886 0.223 Uiso 1 1 calc GR . . . .
C4 C 0.6787(4) 0.6438(10) 0.5405(8) 0.132(3) Uani 1 1 d . . . . .
H4A H 0.710290 0.576141 0.508797 0.159 Uiso 1 1 calc R . . . .
H4B H 0.687918 0.672578 0.607001 0.159 Uiso 1 1 calc R . . . .
C5 C 0.3544(3) 0.8613(7) 0.3482(4) 0.0638(14) Uani 1 1 d . . . . .
C6 C 0.3088(4) 0.7786(9) 0.2717(5) 0.0833(19) Uani 1 1 d . . . . .
C7 C 0.2816(6) 0.6331(10) 0.2976(7) 0.145(4) Uani 1 1 d . . . . .
H7A H 0.249664 0.597162 0.244398 0.218 Uiso 1 1 calc GR . . . .
H7B H 0.253617 0.638349 0.359638 0.218 Uiso 1 1 calc GR . . . .
H7C H 0.323227 0.566790 0.306014 0.218 Uiso 1 1 calc GR . . . .
C8 C 0.2928(4) 0.8454(11) 0.1830(5) 0.120(3) Uani 1 1 d . . . . .
H8A H 0.262981 0.797210 0.135424 0.144 Uiso 1 1 calc R . . . .
H8B H 0.311552 0.939596 0.169299 0.144 Uiso 1 1 calc R . . . .
C9 C 0.4511(4) 1.2188(7) 0.5956(5) 0.0734(17) Uani 1 1 d . . . . .
C10 C 0.4397(5) 1.3825(8) 0.5842(7) 0.097(2) Uani 1 1 d . . . . .
C11 C 0.3918(7) 1.4330(10) 0.5102(14) 0.190(7) Uani 1 1 d . . . . .
H11A H 0.385991 1.534464 0.499636 0.229 Uiso 1 1 calc R . . . .
H11B H 0.365119 1.365687 0.470728 0.229 Uiso 1 1 calc R . . . .
C12 C 0.4820(7) 1.4767(8) 0.6469(8) 0.141(4) Uani 1 1 d . . . . .
H12A H 0.464075 1.576755 0.640176 0.212 Uiso 1 1 calc GR . . . .
H12B H 0.533799 1.472404 0.627429 0.212 Uiso 1 1 calc GR . . . .
H12C H 0.476953 1.445377 0.716101 0.212 Uiso 1 1 calc GR . . . .
C24 C 0.3698(7) 0.7806(13) 0.9331(6) 0.163(5) Uani 1 1 d . . . . .
H24A H 0.344657 0.858503 0.969307 0.245 Uiso 1 1 calc GR . . . .
H24B H 0.422712 0.799650 0.932274 0.245 Uiso 1 1 calc GR . . . .
H24C H 0.360370 0.687308 0.965971 0.245 Uiso 1 1 calc GR . . . .
C25 C 0.2765(5) 0.7125(10) 0.8034(7) 0.124(3) Uani 1 1 d . . . . .
H25A H 0.245760 0.669174 0.852039 0.148 Uiso 1 1 calc R . . . .
H25B H 0.262054 0.712751 0.735779 0.148 Uiso 1 1 calc R . . . .
C26 C 0.3421(4) 0.7749(7) 0.8311(5) 0.0783(18) Uani 1 1 d . . . . .
C27 C 0.3911(4) 0.8427(6) 0.7515(4) 0.0650(15) Uani 1 1 d . . . . .
O1 O 0.5886(2) 0.8566(6) 0.6270(3) 0.0917(14) Uani 1 1 d . . . . .
O2 O 0.5051(2) 0.8353(5) 0.5037(3) 0.0838(13) Uani 1 1 d . . . . .
O3 O 0.4005(2) 0.9580(5) 0.3238(3) 0.0768(12) Uani 1 1 d . . . . .
O4 O 0.3439(2) 0.8277(5) 0.4391(3) 0.0755(12) Uani 1 1 d . . . . .
O5 O 0.4074(3) 1.1363(5) 0.5485(4) 0.0850(12) Uani 1 1 d . . . . .
O6 O 0.5015(3) 1.1776(5) 0.6538(4) 0.0848(12) Uani 1 1 d . . . . .
O7 O 0.4510(3) 0.8948(6) 0.7799(3) 0.0938(14) Uani 1 1 d . . . . .
O8 O 0.3679(2) 0.8406(5) 0.6622(3) 0.0809(12) Uani 1 1 d . . . . .

loop_
_atom_site_aniso_label
_atom_site_aniso_U_11
_atom_site_aniso_U_22
_atom_site_aniso_U_33
_atom_site_aniso_U_23
_atom_site_aniso_U_13
_atom_site_aniso_U_12
Zn1 0.0730(4) 0.0645(3) 0.0540(3) 0.0047(3) -0.0031(4) 0.0011(3)
Zn2 0.0854(4) 0.0662(4) 0.0560(3) -0.0065(3) -0.0057(4) -0.0081(4)
C1 0.073(4) 0.070(3) 0.063(3) -0.004(3) 0.006(4) -0.006(3)
C2 0.069(4) 0.119(6) 0.086(4) -0.022(4) 0.007(4) 0.007(4)
C3 0.156(8) 0.188(11) 0.103(6) -0.066(7) 0.011(6) 0.040(8)
C4 0.092(5) 0.165(8) 0.140(7) -0.043(8) 0.008(6) 0.033(5)
C5 0.063(3) 0.073(4) 0.055(3) 0.000(3) 0.005(3) 0.000(3)
C6 0.083(5) 0.107(5) 0.061(4) -0.013(3) -0.008(3) -0.010(4)
C7 0.181(10) 0.120(7) 0.135(7) -0.005(6) -0.049(7) -0.057(7)
C8 0.114(6) 0.177(9) 0.071(4) 0.006(5) -0.019(4) -0.034(6)
C9 0.096(5) 0.055(4) 0.069(4) 0.005(3) 0.017(4) 0.003(4)
C10 0.116(6) 0.058(4) 0.117(5) 0.012(4) 0.022(5) 0.001(4)
C11 0.196(11) 0.082(6) 0.29(2) 0.069(9) -0.078(13) -0.004(7)
C12 0.214(12) 0.067(5) 0.143(8) 0.006(5) 0.050(8) -0.017(6)
C24 0.228(11) 0.200(11) 0.062(5) 0.013(6) 0.012(6) -0.085(9)
C25 0.121(7) 0.136(8) 0.114(6) 0.040(5) 0.012(5) -0.028(6)
C26 0.092(5) 0.075(4) 0.068(4) 0.007(3) 0.010(4) -0.012(4)
C27 0.087(4) 0.049(3) 0.060(3) -0.001(2) 0.008(3) -0.003(3)
O1 0.096(3) 0.101(3) 0.078(3) -0.030(2) -0.011(3) 0.007(3)
O2 0.079(3) 0.099(3) 0.073(3) -0.012(2) -0.007(2) 0.019(3)
O3 0.089(3) 0.088(3) 0.054(2) 0.003(2) 0.001(2) -0.017(3)
O4 0.075(2) 0.099(3) 0.052(2) 0.009(2) -0.001(2) -0.022(2)
O5 0.109(3) 0.065(2) 0.081(3) 0.008(3) -0.008(3) 0.007(2)
O6 0.101(3) 0.065(3) 0.088(3) 0.005(2) -0.001(3) -0.005(3)
O7 0.104(4) 0.103(4) 0.074(3) 0.011(2) -0.006(3) -0.035(3)
O8 0.096(3) 0.093(3) 0.054(2) 0.010(2) -0.002(2) -0.013(3)

loop_
_atom_type_symbol
_atom_type_description
_atom_type_scat_dispersion_real
_atom_type_scat_dispersion_imag
_atom_type_scat_source
C C 0.0033 0.0016 'International Tables Vol C Tables 4.2.6.8 and 6.1.1.4'
H H 0.0000 0.0000 'International Tables Vol C Tables 4.2.6.8 and 6.1.1.4'
O O 0.0106 0.0060 'International Tables Vol C Tables 4.2.6.8 and 6.1.1.4'
Zn Zn 0.2839 1.4301 'International Tables Vol C Tables 4.2.6.8 and 6.1.1.4'

loop_
_geom_angle_atom_site_label_1
_geom_angle_atom_site_label_2
_geom_angle_atom_site_label_3
_geom_angle
_geom_angle_site_symmetry_1
_geom_angle_site_symmetry_3
_geom_angle_publ_flag
O2 Zn1 O4 101.67(18) . . ?
O2 Zn1 O5 116.3(2) . . ?
O2 Zn1 O8 112.08(19) . . ?
O4 Zn1 O8 99.54(18) . . ?
O5 Zn1 O4 118.5(2) . . ?
O5 Zn1 O8 107.5(2) . . ?
O3 Zn2 O1 106.19(19) 2_675 . ?
O6 Zn2 O1 117.5(2) . . ?
O6 Zn2 O3 106.7(2) . 2_675 ?
O6 Zn2 O7 110.9(2) . . ?
O7 Zn2 O1 111.5(2) . . ?
O7 Zn2 O3 102.69(19) . 2_675 ?
O1 C1 C2 117.1(6) . . ?
O2 C1 C2 117.3(6) . . ?
O2 C1 O1 125.5(5) . . ?
C3 C2 C1 115.9(7) . . ?
C4 C2 C1 118.5(7) . . ?
C4 C2 C3 125.5(8) . . ?
C2 C3 H3A 109.5 . . ?
C2 C3 H3B 109.5 . . ?
C2 C3 H3C 109.5 . . ?
H3A C3 H3B 109.5 . . ?
H3A C3 H3C 109.5 . . ?
H3B C3 H3C 109.5 . . ?
C2 C4 H4A 120.0 . . ?
C2 C4 H4B 120.0 . . ?
H4A C4 H4B 120.0 . . ?
O3 C5 C6 122.3(5) . . ?
O3 C5 O4 121.1(6) . . ?
O4 C5 C6 116.5(6) . . ?
C7 C6 C5 118.4(6) . . ?
C8 C6 C5 118.7(7) . . ?
C8 C6 C7 122.8(7) . . ?
C6 C7 H7A 109.5 . . ?
C6 C7 H7B 109.5 . . ?
C6 C7 H7C 109.5 . . ?
H7A C7 H7B 109.5 . . ?
H7A C7 H7C 109.5 . . ?
H7B C7 H7C 109.5 . . ?
C6 C8 H8A 120.0 . . ?
C6 C8 H8B 120.0 . . ?
H8A C8 H8B 120.0 . . ?
O5 C9 C10 116.9(7) . . ?
O6 C9 C10 117.1(7) . . ?
O6 C9 O5 125.9(6) . . ?
C11 C10 C9 118.8(9) . . ?
C11 C10 C12 123.5(8) . . ?
C12 C10 C9 117.6(8) . . ?
C10 C11 H11A 120.0 . . ?
C10 C11 H11B 120.0 . . ?
H11A C11 H11B 120.0 . . ?
C10 C12 H12A 109.5 . . ?
C10 C12 H12B 109.5 . . ?
C10 C12 H12C 109.5 . . ?
H12A C12 H12B 109.5 . . ?
H12A C12 H12C 109.5 . . ?
H12B C12 H12C 109.5 . . ?
H24A C24 H24B 109.5 . . ?
H24A C24 H24C 109.5 . . ?
H24B C24 H24C 109.5 . . ?
C26 C24 H24A 109.5 . . ?
C26 C24 H24B 109.5 . . ?
C26 C24 H24C 109.5 . . ?
H25A C25 H25B 120.0 . . ?
C26 C25 H25A 120.0 . . ?
C26 C25 H25B 120.0 . . ?
C24 C26 C27 116.4(7) . . ?
C25 C26 C24 124.5(7) . . ?
C25 C26 C27 119.1(6) . . ?
O7 C27 C26 116.8(6) . . ?
O7 C27 O8 125.7(6) . . ?
O8 C27 C26 117.5(6) . . ?
C1 O1 Zn2 125.4(4) . . ?
C1 O2 Zn1 139.9(4) . . ?
C5 O3 Zn2 139.6(4) . 2_674 ?
C5 O4 Zn1 116.2(4) . . ?
C9 O5 Zn1 128.4(4) . . ?
C9 O6 Zn2 136.3(4) . . ?
C27 O7 Zn2 134.3(4) . . ?
C27 O8 Zn1 131.6(4) . . ?

loop_
_geom_bond_atom_site_label_1
_geom_bond_atom_site_label_2
_geom_bond_distance
_geom_bond_site_symmetry_2
_geom_bond_publ_flag
Zn1 O2 1.925(4) . ?
Zn1 O4 1.943(4) . ?
Zn1 O5 1.932(4) . ?
Zn1 O8 1.958(4) . ?
Zn2 O1 1.936(4) . ?
Zn2 O3 1.935(4) 2_675 ?
Zn2 O6 1.924(5) . ?
Zn2 O7 1.930(5) . ?
C1 C2 1.508(9) . ?
C1 O1 1.248(7) . ?
C1 O2 1.241(7) . ?
C2 C3 1.401(10) . ?
C2 C4 1.382(11) . ?
C3 H3A 0.9600 . ?
C3 H3B 0.9600 . ?
C3 H3C 0.9600 . ?
C4 H4A 0.9300 . ?
C4 H4B 0.9300 . ?
C5 C6 1.496(8) . ?
C5 O3 1.241(7) . ?
C5 O4 1.251(6) . ?
C6 C7 1.439(10) . ?
C6 C8 1.347(9) . ?
C7 H7A 0.9600 . ?
C7 H7B 0.9600 . ?
C7 H7C 0.9600 . ?
C8 H8A 0.9300 . ?
C8 H8B 0.9300 . ?
C9 C10 1.496(9) . ?
C9 O5 1.244(8) . ?
C9 O6 1.239(8) . ?
C10 C11 1.376(15) . ?
C10 C12 1.405(13) . ?
C11 H11A 0.9300 . ?
C11 H11B 0.9300 . ?
C12 H12A 0.9600 . ?
C12 H12B 0.9600 . ?
C12 H12C 0.9600 . ?
C24 H24A 0.9600 . ?
C24 H24B 0.9600 . ?
C24 H24C 0.9600 . ?
C24 C26 1.435(10) . ?
C25 H25A 0.9300 . ?
C25 H25B 0.9300 . ?
C25 C26 1.348(10) . ?
C26 C27 1.496(9) . ?
C27 O7 1.225(7) . ?
C27 O8 1.251(7) . ?
